data_4079414
loop_
_publ_author_name
'Abell\'an-L\'opez, Antonio'
'Chicote, Mar\'ia-Teresa'
'Bautista, Delia'
'Vicente, Jos\'e'

_publ_section_title
;
 From ChelateC,N-Cyclopalladated Oximes toC,N,N&#x2032;-,C,N,S-,
 orC,N,C&#x2032;-Pincer Palladium(II) Complexes by Formation of Oxime
 Ether Ligands
;
_journal_issue 21
_journal_name_full Organometallics
_journal_page_first 7434
_journal_paper_doi 10.1021/om3007213
_journal_volume 31
_journal_year 2012
_chemical_formula_sum 'C23 H22 Cl N3 O Pd'
_chemical_formula_weight 498.29
_chemical_name_systematic
; 
 ? 
;
_space_group_IT_number 14
_symmetry_cell_setting monoclinic
_symmetry_space_group_name_Hall '-P 2yn'
_symmetry_space_group_name_H-M 'P 1 21/n 1'
_atom_sites_solution_hydrogens geom
_atom_sites_solution_primary direct
_atom_sites_solution_secondary difmap
_audit_creation_method SHELXL-97
_cell_angle_alpha 90.00
_cell_angle_beta 104.731(2)
_cell_angle_gamma 90.00
_cell_formula_units_Z 4
_cell_length_a 8.3594(8)
_cell_length_b 17.8281(17)
_cell_length_c 14.2296(13)
_cell_measurement_reflns_used 5432
_cell_measurement_temperature 100(2)
_cell_measurement_theta_max 28.55
_cell_measurement_theta_min 2.58
_cell_volume 2051.0(3)
_computing_cell_refinement 'Bruker SAINT'
_computing_data_collection 'Bruker SMART'
_computing_data_reduction 'Bruker SAINT'
_computing_molecular_graphics 'Bruker SHELXTL'
_computing_publication_material 'Bruker SHELXTL'
_computing_structure_refinement 'SHELXL-97 (Sheldrick, 1997)'
_computing_structure_solution 'SHELXS-97 (Sheldrick, 1990)'
_diffrn_ambient_temperature 100(2)
_diffrn_detector_area_resol_mean 8.26
_diffrn_measured_fraction_theta_full 0.999
_diffrn_measured_fraction_theta_max 0.944
_diffrn_measurement_device_type 'Bruker SMART APEX CCD'
_diffrn_measurement_method \w-scan
_diffrn_radiation_monochromator graphite
_diffrn_radiation_source 'fine-focus sealed tube'
_diffrn_radiation_type MoK\a
_diffrn_radiation_wavelength 0.71073
_diffrn_reflns_av_R_equivalents 0.0294
_diffrn_reflns_av_sigmaI/netI 0.0244
_diffrn_reflns_limit_h_max 11
_diffrn_reflns_limit_h_min -10
_diffrn_reflns_limit_k_max 23
_diffrn_reflns_limit_k_min -23
_diffrn_reflns_limit_l_max 19
_diffrn_reflns_limit_l_min -19
_diffrn_reflns_number 24096
_diffrn_reflns_theta_full 26.00
_diffrn_reflns_theta_max 28.70
_diffrn_reflns_theta_min 1.87
_exptl_absorpt_coefficient_mu 1.055
_exptl_absorpt_correction_T_max 0.9590
_exptl_absorpt_correction_T_min 0.8289
_exptl_absorpt_correction_type multi-scan
_exptl_absorpt_process_details SADABS
_exptl_crystal_colour yellow
_exptl_crystal_density_diffrn 1.614
_exptl_crystal_density_method 'not measured'
_exptl_crystal_description lath
_exptl_crystal_F_000 1008
_exptl_crystal_size_max 0.36
_exptl_crystal_size_mid 0.13
_exptl_crystal_size_min 0.04
_refine_diff_density_max 0.481
_refine_diff_density_min -0.335
_refine_diff_density_rms 0.078
_refine_ls_extinction_method none
_refine_ls_goodness_of_fit_ref 1.042
_refine_ls_hydrogen_treatment 'rigid methyls, others riding'
_refine_ls_matrix_type full
_refine_ls_number_parameters 265
_refine_ls_number_reflns 5007
_refine_ls_number_restraints 0
_refine_ls_restrained_S_all 1.042
_refine_ls_R_factor_all 0.0286
_refine_ls_R_factor_gt 0.0253
_refine_ls_shift/su_max 0.001
_refine_ls_shift/su_mean 0.000
_refine_ls_structure_factor_coef Fsqd
_refine_ls_weighting_details 'calc w=1/[\s^2^(Fo^2^)+(0.0266P)^2^+1.8541P] where P=(Fo^2^+2Fc^2^)/3'
_refine_ls_weighting_scheme calc
_refine_ls_wR_factor_gt 0.0580
_refine_ls_wR_factor_ref 0.0595
_reflns_number_gt 4628
_reflns_number_total 5007
_reflns_threshold_expression >2sigma(I)
_cod_data_source_file om3007213_si_002.cif
_cod_data_source_block aac33b1s
_cod_original_sg_symbol_H-M 'P 2(1)/n'
_cod_database_code 4079414

loop_
_symmetry_equiv_pos_as_xyz
'x, y, z'
'-x+1/2, y+1/2, -z+1/2'
'-x, -y, -z'
'x-1/2, -y-1/2, z-1/2'

loop_
_atom_site_label
_atom_site_type_symbol
_atom_site_fract_x
_atom_site_fract_y
_atom_site_fract_z
_atom_site_U_iso_or_equiv
_atom_site_adp_type
_atom_site_occupancy
_atom_site_symmetry_multiplicity
_atom_site_calc_flag
_atom_site_refinement_flags
Pd1 Pd 0.684153(16) 0.011608(8) 0.294301(10) 0.01129(5) Uani 1 1 d .
Cl1 Cl 0.83499(6) -0.09085(3) 0.36570(3) 0.01663(10) Uani 1 1 d .
N1 N 0.56128(18) 0.10455(9) 0.22795(11) 0.0126(3) Uani 1 1 d .
O1 O 0.41474(16) 0.12933(8) 0.25079(10) 0.0160(3) Uani 1 1 d .
C1 C 0.8198(2) 0.05524(11) 0.14135(13) 0.0146(4) Uani 1 1 d .
C2 C 0.7617(2) 0.12922(10) 0.14097(13) 0.0139(4) Uani 1 1 d .
C3 C 0.8548(2) 0.18784(11) 0.11603(13) 0.0168(4) Uani 1 1 d .
H3 H 0.8155 0.2379 0.1142 0.020 Uiso 1 1 calc R
C4 C 1.0041(2) 0.17316(12) 0.09401(14) 0.0194(4) Uani 1 1 d .
H4 H 1.0674 0.2134 0.0787 0.023 Uiso 1 1 calc R
C5 C 1.0616(2) 0.10017(12) 0.09419(14) 0.0188(4) Uani 1 1 d .
H5 H 1.1638 0.0903 0.0789 0.023 Uiso 1 1 calc R
C6 C 0.9684(2) 0.04157(11) 0.11696(13) 0.0157(4) Uani 1 1 d .
H6 H 1.0065 -0.0085 0.1159 0.019 Uiso 1 1 calc R
C7 C 0.6038(2) 0.14731(10) 0.16544(13) 0.0136(4) Uani 1 1 d .
C8 C 0.5067(2) 0.21468(11) 0.12127(14) 0.0179(4) Uani 1 1 d .
H8A H 0.3921 0.2096 0.1257 0.027 Uiso 1 1 calc R
H8B H 0.5085 0.2188 0.0529 0.027 Uiso 1 1 calc R
H8C H 0.5558 0.2598 0.1563 0.027 Uiso 1 1 calc R
C9 C 0.3700(2) 0.08139(11) 0.32170(13) 0.0157(4) Uani 1 1 d .
H9A H 0.3655 0.0288 0.2989 0.019 Uiso 1 1 calc R
H9B H 0.2581 0.0953 0.3273 0.019 Uiso 1 1 calc R
N2 N 0.63778(19) 0.05381(9) 0.42825(11) 0.0143(3) Uani 1 1 d .
C10 C 0.4897(2) 0.08669(10) 0.42048(13) 0.0143(4) Uani 1 1 d .
C11 C 0.4519(3) 0.12192(11) 0.49871(14) 0.0178(4) Uani 1 1 d .
H11 H 0.3462 0.1440 0.4921 0.021 Uiso 1 1 calc R
C12 C 0.5701(3) 0.12464(11) 0.58715(14) 0.0196(4) Uani 1 1 d .
H12 H 0.5456 0.1475 0.6421 0.024 Uiso 1 1 calc R
C13 C 0.7241(3) 0.09345(11) 0.59375(14) 0.0190(4) Uani 1 1 d .
H13 H 0.8086 0.0964 0.6526 0.023 Uiso 1 1 calc R
C14 C 0.7531(2) 0.05775(11) 0.51271(14) 0.0167(4) Uani 1 1 d .
H14 H 0.8582 0.0355 0.5175 0.020 Uiso 1 1 calc R
C15 C 0.7295(2) -0.01028(10) 0.16846(13) 0.0136(4) Uani 1 1 d .
N3 N 0.70370(19) -0.06613(9) 0.11228(11) 0.0141(3) Uani 1 1 d .
C16 C 0.6294(2) -0.13471(10) 0.12766(13) 0.0140(4) Uani 1 1 d .
C17 C 0.4606(2) -0.14050(11) 0.12273(13) 0.0171(4) Uani 1 1 d .
C18 C 0.3939(3) -0.21209(12) 0.12679(15) 0.0222(4) Uani 1 1 d .
H18 H 0.2801 -0.2170 0.1251 0.027 Uiso 1 1 calc R
C19 C 0.4906(3) -0.27583(12) 0.13320(15) 0.0242(4) Uani 1 1 d .
H19 H 0.4428 -0.3240 0.1347 0.029 Uiso 1 1 calc R
C20 C 0.6578(3) -0.26915(11) 0.13745(14) 0.0201(4) Uani 1 1 d .
H20 H 0.7238 -0.3130 0.1417 0.024 Uiso 1 1 calc R
C21 C 0.7294(2) -0.19931(11) 0.13559(13) 0.0147(4) Uani 1 1 d .
C22 C 0.9113(2) -0.19121(11) 0.14272(15) 0.0190(4) Uani 1 1 d .
H22A H 0.9602 -0.2410 0.1408 0.029 Uiso 1 1 calc R
H22B H 0.9653 -0.1663 0.2039 0.029 Uiso 1 1 calc R
H22C H 0.9266 -0.1611 0.0881 0.029 Uiso 1 1 calc R
C23 C 0.3511(2) -0.07234(12) 0.11101(15) 0.0230(4) Uani 1 1 d .
H23A H 0.3652 -0.0476 0.1741 0.034 Uiso 1 1 calc R
H23B H 0.2354 -0.0875 0.0861 0.034 Uiso 1 1 calc R
H23C H 0.3814 -0.0374 0.0652 0.034 Uiso 1 1 calc R

loop_
_atom_site_aniso_label
_atom_site_aniso_U_11
_atom_site_aniso_U_22
_atom_site_aniso_U_33
_atom_site_aniso_U_23
_atom_site_aniso_U_13
_atom_site_aniso_U_12
Pd1 0.01236(8) 0.01077(8) 0.01119(7) -0.00038(5) 0.00381(5) 0.00083(5)
Cl1 0.0181(2) 0.0157(2) 0.0160(2) 0.00170(16) 0.00421(17) 0.00468(16)
N1 0.0109(7) 0.0141(8) 0.0131(7) -0.0021(6) 0.0039(6) 0.0002(6)
O1 0.0144(6) 0.0177(7) 0.0176(7) 0.0019(5) 0.0069(5) 0.0048(5)
C1 0.0175(9) 0.0149(9) 0.0111(8) 0.0006(7) 0.0032(7) -0.0001(7)
C2 0.0150(9) 0.0152(9) 0.0111(8) -0.0010(7) 0.0027(7) -0.0005(7)
C3 0.0215(10) 0.0144(9) 0.0145(9) -0.0004(7) 0.0046(7) -0.0010(7)
C4 0.0207(10) 0.0203(10) 0.0176(9) 0.0006(8) 0.0058(8) -0.0059(8)
C5 0.0151(9) 0.0245(11) 0.0173(9) 0.0002(8) 0.0049(7) -0.0008(8)
C6 0.0168(9) 0.0151(9) 0.0151(9) -0.0005(7) 0.0037(7) 0.0016(7)
C7 0.0153(9) 0.0124(9) 0.0124(8) -0.0028(7) 0.0021(7) -0.0006(7)
C8 0.0212(10) 0.0149(9) 0.0178(9) 0.0026(7) 0.0053(8) 0.0032(7)
C9 0.0137(9) 0.0182(9) 0.0164(9) 0.0000(7) 0.0064(7) -0.0003(7)
N2 0.0166(8) 0.0122(8) 0.0148(7) -0.0002(6) 0.0055(6) -0.0008(6)
C10 0.0156(9) 0.0122(9) 0.0163(9) 0.0014(7) 0.0061(7) -0.0016(7)
C11 0.0210(9) 0.0150(9) 0.0196(9) -0.0006(7) 0.0094(8) 0.0009(7)
C12 0.0288(11) 0.0147(9) 0.0177(9) -0.0031(7) 0.0102(8) -0.0016(8)
C13 0.0237(10) 0.0180(10) 0.0145(9) -0.0016(7) 0.0035(8) -0.0046(8)
C14 0.0162(9) 0.0172(9) 0.0169(9) 0.0002(7) 0.0045(7) -0.0008(7)
C15 0.0122(8) 0.0155(9) 0.0131(9) 0.0023(7) 0.0031(7) 0.0025(7)
N3 0.0156(7) 0.0123(7) 0.0148(7) 0.0004(6) 0.0046(6) 0.0018(6)
C16 0.0179(9) 0.0145(9) 0.0094(8) -0.0015(7) 0.0032(7) -0.0014(7)
C17 0.0167(9) 0.0224(10) 0.0116(8) -0.0023(7) 0.0025(7) 0.0005(7)
C18 0.0174(10) 0.0290(11) 0.0193(10) -0.0006(8) 0.0028(8) -0.0067(8)
C19 0.0283(11) 0.0192(10) 0.0223(10) 0.0040(8) 0.0012(9) -0.0094(8)
C20 0.0269(10) 0.0135(9) 0.0167(9) 0.0021(7) -0.0003(8) 0.0013(8)
C21 0.0184(9) 0.0153(9) 0.0097(8) 0.0008(7) 0.0023(7) 0.0013(7)
C22 0.0208(10) 0.0177(10) 0.0196(9) 0.0005(8) 0.0070(8) 0.0041(8)
C23 0.0169(9) 0.0268(11) 0.0235(10) -0.0078(9) 0.0018(8) 0.0026(8)

loop_
_atom_type_symbol
_atom_type_description
_atom_type_scat_dispersion_real
_atom_type_scat_dispersion_imag
_atom_type_scat_source
C C 0.0033 0.0016 'International Tables Vol C Tables 4.2.6.8 and 6.1.1.4'
H H 0.0000 0.0000 'International Tables Vol C Tables 4.2.6.8 and 6.1.1.4'
N N 0.0061 0.0033 'International Tables Vol C Tables 4.2.6.8 and 6.1.1.4'
O O 0.0106 0.0060 'International Tables Vol C Tables 4.2.6.8 and 6.1.1.4'
Cl Cl 0.1484 0.1585 'International Tables Vol C Tables 4.2.6.8 and 6.1.1.4'
Pd Pd -0.9988 1.0072 'International Tables Vol C Tables 4.2.6.8 and 6.1.1.4'

loop_
_geom_angle_atom_site_label_1
_geom_angle_atom_site_label_2
_geom_angle_atom_site_label_3
_geom_angle
C15 Pd1 N1 86.03(7)
C15 Pd1 N2 171.21(7)
N1 Pd1 N2 86.78(6)
C15 Pd1 Cl1 91.93(5)
N1 Pd1 Cl1 176.74(4)
N2 Pd1 Cl1 95.01(4)
C7 N1 O1 112.38(15)
C7 N1 Pd1 127.06(13)
O1 N1 Pd1 120.54(11)
N1 O1 C9 111.67(13)
C6 C1 C2 119.47(17)
C6 C1 C15 117.93(17)
C2 C1 C15 122.59(17)
C3 C2 C1 119.18(17)
C3 C2 C7 118.81(17)
C1 C2 C7 122.02(17)
C4 C3 C2 120.40(18)
C3 C4 C5 120.55(18)
C4 C5 C6 119.39(18)
C5 C6 C1 120.98(18)
N1 C7 C2 116.85(16)
N1 C7 C8 123.35(17)
C2 C7 C8 119.75(16)
O1 C9 C10 112.73(15)
C14 N2 C10 119.19(16)
C14 N2 Pd1 123.87(13)
C10 N2 Pd1 116.31(12)
N2 C10 C11 121.61(18)
N2 C10 C9 115.29(16)
C11 C10 C9 123.09(17)
C10 C11 C12 119.32(18)
C13 C12 C11 118.87(18)
C12 C13 C14 118.89(18)
N2 C14 C13 122.05(18)
N3 C15 C1 118.06(17)
N3 C15 Pd1 133.96(15)
C1 C15 Pd1 107.93(12)
C15 N3 C16 126.60(16)
C17 C16 C21 120.89(18)
C17 C16 N3 122.24(17)
C21 C16 N3 116.36(16)
C16 C17 C18 118.20(18)
C16 C17 C23 121.57(18)
C18 C17 C23 120.22(18)
C19 C18 C17 121.28(19)
C18 C19 C20 119.81(19)
C21 C20 C19 120.76(19)
C20 C21 C16 119.05(18)
C20 C21 C22 121.29(18)
C16 C21 C22 119.66(17)

loop_
_geom_bond_atom_site_label_1
_geom_bond_atom_site_label_2
_geom_bond_distance
Pd1 C15 1.9617(19)
Pd1 N1 2.0491(15)
Pd1 N2 2.1738(15)
Pd1 Cl1 2.3037(5)
N1 C7 1.288(2)
N1 O1 1.4156(19)
O1 C9 1.442(2)
C1 C6 1.394(3)
C1 C2 1.405(3)
C1 C15 1.493(3)
C2 C3 1.402(3)
C2 C7 1.484(3)
C3 C4 1.386(3)
C4 C5 1.387(3)
C5 C6 1.390(3)
C7 C8 1.496(3)
C9 C10 1.507(3)
N2 C14 1.338(2)
N2 C10 1.349(2)
C10 C11 1.383(3)
C11 C12 1.389(3)
C12 C13 1.383(3)
C13 C14 1.392(3)
C15 N3 1.261(2)
N3 C16 1.413(2)
C16 C17 1.399(3)
C16 C21 1.411(3)
C17 C18 1.400(3)
C17 C23 1.505(3)
C18 C19 1.384(3)
C19 C20 1.388(3)
C20 C21 1.385(3)
C21 C22 1.505(3)
